data_1541522
loop_
_publ_author_name
'Brumm, H.'
'Jansen, M.'

_publ_section_title
;
 Synthese und Einkristallstrukturanalyse von (M (N H3)6) C60 * 6(N H3) (M
 = Co(2+), Zn(2+))
;
_journal_name_full 'Zeitschrift fuer Anorganische und Allgemeine Chemie'
_journal_page_first 1433
_journal_page_last 1435
_journal_volume 627
_journal_year 2001
_chemical_formula_sum 'C60 H36 N12 Zn'
_chemical_name_systematic '((Zn (N H3)6) C60) (N H3)6'
_space_group_IT_number 2
_symmetry_space_group_name_Hall '-P 1'
_symmetry_space_group_name_H-M 'P -1'
_cell_angle_alpha 77.802
_cell_angle_beta 79.689
_cell_angle_gamma 79.241
_cell_formula_units_Z 1
_cell_length_a 10.015
_cell_length_b 10.301
_cell_length_c 10.619
_cell_volume 1040.780
_citation_journal_id_ASTM ZAACAB
_cod_data_source_file Brumm_ZAACAB_2001_167.cif
_cod_data_source_block C60H36N12Zn1
_cod_original_cell_volume 1040.781
_cod_original_formula_sum 'C60 H36 N12 Zn1'
_cod_database_code 1541522

loop_
_symmetry_equiv_pos_as_xyz
x,y,z
-x,-y,-z

loop_
_atom_site_label
_atom_site_type_symbol
_atom_site_fract_x
_atom_site_fract_y
_atom_site_fract_z
_atom_site_occupancy
_atom_site_U_iso_or_equiv
C21 C 0.2341 0.3639 -0.2647 1 0.0
H11 H+1 0.531 -0.063 -0.089 1 0.0
N3 N-3 0.0765 0.0465 -0.2152 1 0.0
C24 C 0.346 -0.2626 -0.2956 1 0.0
C14 C 0.1352 0.5407 -0.4161 1 0.0
C10 C -0.1489 0.3935 -0.454 1 0.0
H6 H+1 0.205 0.131 0.033 1 0.0
H15 H+1 -0.205 -0.366 -0.094 1 0.0
C19 C 0.4645 0.2755 -0.1974 1 0.0
H1 H+1 0.108 -0.256 0.084 1 0.0
H18 H+1 -0.065 -0.182 -0.35 1 0.0
Zn1 Zn 0 0 0 1 0.0
N5 N-3 -0.1158 -0.3701 -0.0908 1 0.0
C13 C 0.3673 -0.1531 -0.5128 1 0.0
C23 C 0.2874 -0.2646 0.2909 1 0.0
H14 H+1 -0.108 -0.445 -0.03 1 0.0
C27 C 0.2003 -0.4689 0.3498 1 0.0
C8 C 0.3988 0.1817 -0.3542 1 0.0
C3 C 0.407 -0.3719 -0.2069 1 0.0
C29 C 0.5568 -0.4023 -0.2149 1 0.0
N4 N-3 0.4553 -0.0928 -0.0939 1 0.0
H4 H+1 0.269 0.008 0.015 1 0.0
C15 C 0.3468 0.2569 -0.2505 1 0.0
H12 H+1 0.451 -0.083 -0.178 1 0.0
H9 H+1 0.081 0.139 -0.247 1 0.0
C9 C -0.2034 0.2669 -0.4183 1 0.0
C7 C 0.1757 -0.4028 -0.3161 1 0.0
C20 C 0.3399 0.2115 -0.469 1 0.0
H16 H+1 -0.05 -0.033 -0.384 1 0.0
C5 C 0.1721 0.3956 -0.3833 1 0.0
C2 C 0.2389 -0.5118 -0.2225 1 0.0
C6 C 0.36 0.3246 0.3137 1 0.0
H10 H+1 0.47 -0.181 -0.065 1 0.0
N1 N-3 0.0965 -0.2122 -0.0023 1 0.0
C17 C 0.222 0.3218 -0.483 1 0.0
C30 C 0.4237 0.2148 -0.5955 1 0.0
C4 C 0.4299 -0.1843 -0.395 1 0.0
H17 H+1 -0.191 -0.074 -0.372 1 0.0
H8 H+1 0.167 0 -0.21 1 0.0
C22 C 0.2867 -0.3911 0.2494 1 0.0
C25 C 0.2419 -0.2116 -0.4875 1 0.0
H3 H+1 0.058 -0.282 -0.023 1 0.0
C18 C 0.4684 0.3939 -0.1564 1 0.0
C11 C 0.2281 -0.2804 -0.3511 1 0.0
N6 N-3 -0.1045 -0.0964 -0.3542 1 0.0
C1 C 0.3528 -0.4963 -0.1701 1 0.0
C12 C 0.4499 -0.1493 0.3641 1 0.0
H13 H+1 -0.085 -0.411 -0.159 1 0.0
H5 H+1 0.191 0.023 0.129 1 0.0
H7 H+1 0.04 0.012 -0.276 1 0.0
C26 C 0.2357 0.3918 -0.6183 1 0.0
N2 N-3 0.1843 0.0477 0.0435 1 0.0
C28 C 0.41 -0.2085 0.2644 1 0.0
H2 H+1 0.188 -0.24 -0.041 1 0.0
C16 C 0.4055 -0.453 0.1832 1 0.0
